data_1546927
loop_
_publ_author_name
'Huang, Xiaoqiang'
'Luo, Shipeng'
'Burghaus, Olaf'
'Webster, Richard D.'
'Harms, Klaus'
'Meggers, Eric'

_publ_section_title
;
 Combining the catalytic enantioselective reaction of
 visible-light-generated radicals with a by-product utilization system
;
_journal_name_full 'Chem. Sci.'
_journal_paper_doi 10.1039/C7SC02621H
_journal_year 2017
_chemical_formula_moiety 'C43 H44 N4 O3 Rh, F6 P, C H2 Cl2'
_chemical_formula_sum 'C44 H46 Cl2 F6 N4 O3 P Rh'
_chemical_formula_weight 997.63
_space_group_crystal_system triclinic
_space_group_IT_number 2
_space_group_name_Hall '-P 1'
_space_group_name_H-M_alt 'P -1'
_symmetry_space_group_name_Hall '-P 1'
_symmetry_space_group_name_H-M 'P -1'
_atom_sites_solution_hydrogens geom
_atom_sites_solution_primary direct
_atom_sites_solution_secondary difmap
_audit_creation_method SHELXL-2014/7
_audit_update_record
;
2017-05-02 deposited with the CCDC.
2017-08-16 downloaded from the CCDC.
;
_cell_angle_alpha 89.480(1)
_cell_angle_beta 67.088(1)
_cell_angle_gamma 79.592(1)
_cell_formula_units_Z 2
_cell_length_a 11.9931(5)
_cell_length_b 13.7713(6)
_cell_length_c 14.7325(6)
_cell_measurement_reflns_used 9783
_cell_measurement_temperature 100(2)
_cell_measurement_theta_max 27.5265
_cell_measurement_theta_min 2.6250
_cell_volume 2199.33(16)
_computing_cell_refinement 'SAINT V8.35A (Bruker AXS Inc., 2015)'
_computing_data_collection 'APEX3 (Bruker AXS Inc., 2015)'
_computing_data_reduction 'SAINT V8.35A (Bruker AXS Inc., 2015)'
_computing_molecular_graphics 'DIAMOND (Crystal Impact)'
_computing_structure_refinement 'SHELXL-2014/7 (Sheldrick, 2014)'
_computing_structure_solution 'XT V2014/1 (Bruker AXS Inc., 2014)'
_diffrn_ambient_temperature 100(2)
_diffrn_detector_area_resol_mean 7.9
_diffrn_measured_fraction_theta_full 0.999
_diffrn_measured_fraction_theta_max 0.994
_diffrn_measurement_device_type 'Bruker D8 QUEST area detector'
_diffrn_measurement_method '\w and \f scans'
_diffrn_radiation_type MoK\a
_diffrn_radiation_wavelength 0.71073
_diffrn_reflns_av_R_equivalents 0.0338
_diffrn_reflns_av_unetI/netI 0.0163
_diffrn_reflns_Laue_measured_fraction_full 0.999
_diffrn_reflns_Laue_measured_fraction_max 0.994
_diffrn_reflns_limit_h_max 15
_diffrn_reflns_limit_h_min -15
_diffrn_reflns_limit_k_max 17
_diffrn_reflns_limit_k_min -17
_diffrn_reflns_limit_l_max 18
_diffrn_reflns_limit_l_min -19
_diffrn_reflns_number 82467
_diffrn_reflns_point_group_measured_fraction_full 0.999
_diffrn_reflns_point_group_measured_fraction_max 0.994
_diffrn_reflns_theta_full 25.242
_diffrn_reflns_theta_max 27.564
_diffrn_reflns_theta_min 2.248
_diffrn_source 'microfocus sealed X-ray tube'
_exptl_absorpt_coefficient_mu 0.616
_exptl_absorpt_correction_T_max 0.87
_exptl_absorpt_correction_T_min 0.82
_exptl_absorpt_correction_type multi-scan
_exptl_absorpt_process_details ' '
_exptl_crystal_colour 'pale yellow'
_exptl_crystal_density_diffrn 1.506
_exptl_crystal_density_method 'not measured'
_exptl_crystal_description nugget
_exptl_crystal_F_000 1020
_exptl_crystal_size_max 0.34
_exptl_crystal_size_mid 0.25
_exptl_crystal_size_min 0.23
_refine_diff_density_max 0.438
_refine_diff_density_min -0.606
_refine_diff_density_rms 0.057
_refine_ls_extinction_method none
_refine_ls_goodness_of_fit_ref 1.038
_refine_ls_hydrogen_treatment constr
_refine_ls_matrix_type full
_refine_ls_number_parameters 590
_refine_ls_number_reflns 10124
_refine_ls_number_restraints 144
_refine_ls_restrained_S_all 1.046
_refine_ls_R_factor_all 0.0258
_refine_ls_R_factor_gt 0.0223
_refine_ls_shift/su_max 0.003
_refine_ls_shift/su_mean 0.000
_refine_ls_structure_factor_coef Fsqd
_refine_ls_weighting_details 'w=1/[\s^2^(Fo^2^)+(0.0253P)^2^+1.6806P] where P=(Fo^2^+2Fc^2^)/3'
_refine_ls_weighting_scheme calc
_refine_ls_wR_factor_gt 0.0550
_refine_ls_wR_factor_ref 0.0560
_reflns_Friedel_coverage 0.000
_reflns_number_gt 9422
_reflns_number_total 10124
_reflns_threshold_expression 'I > 2\s(I)'
_cod_data_source_file c7sc02621h2.cif
_cod_data_source_block hxqE104_0m
_cod_depositor_comments
;
The following automatic conversions were performed:

'_exptl_absorpt_correction_type' value 'Multi-Scan' changed to
'multi-scan' according to
/home/data/users/saulius/crontab/automatic-downloads/rss-feeds/RSC/lib/dictionaries/cif_core.dic
dictionary named 'cif_core.dic' version 2.4.2 from 2011-04-26.

Automatic conversion script
Id: cif_fix_values 4973 2017-02-22 13:04:09Z antanas 
;
_cod_database_code 1546927
_shelx_shelxl_version_number 2014/7
_shelx_space_group_comment
; 
The symmetry employed for this shelxl refinement is uniquely defined 
by the following loop, which should always be used as a source of 
symmetry information in preference to the above space-group names. 
They are only intended as comments. 
;
_shelx_estimated_absorpt_t_min 0.818
_shelx_estimated_absorpt_t_max 0.871

loop_
_space_group_symop_operation_xyz
'x, y, z'
'-x, -y, -z'

loop_
_atom_site_label
_atom_site_type_symbol
_atom_site_fract_x
_atom_site_fract_y
_atom_site_fract_z
_atom_site_U_iso_or_equiv
_atom_site_adp_type
_atom_site_occupancy
_atom_site_site_symmetry_order
_atom_site_calc_flag
_atom_site_refinement_flags_posn
_atom_site_refinement_flags_adp
_atom_site_refinement_flags_occupancy
_atom_site_disorder_assembly
_atom_site_disorder_group
Rh1 Rh 0.52994(2) 0.27304(2) 0.71331(2) 0.00827(3) Uani 1 1 d . . . . .
N1 N 0.61565(10) 0.21245(8) 0.80105(8) 0.0109(2) Uani 1 1 d . . . . .
C2 C 0.64263(12) 0.27807(10) 0.84910(10) 0.0116(2) Uani 1 1 d . . . . .
O3 O 0.70279(9) 0.23951(7) 0.90538(7) 0.01445(19) Uani 1 1 d . . . . .
C4 C 0.71564(13) 0.13749(10) 0.89077(10) 0.0141(3) Uani 1 1 d . . . . .
C5 C 0.77039(14) 0.06274(11) 0.93123(11) 0.0193(3) Uani 1 1 d . . . . .
H5 H 0.8088 0.0756 0.9742 0.023 Uiso 1 1 calc R U . . .
C6 C 0.76591(14) -0.03304(11) 0.90508(12) 0.0203(3) Uani 1 1 d . . . . .
H6 H 0.8030 -0.0869 0.9311 0.024 Uiso 1 1 calc R U . . .
C7 C 0.70882(13) -0.05378(11) 0.84174(11) 0.0164(3) Uani 1 1 d . . . . .
C8 C 0.65680(13) 0.02457(10) 0.80071(10) 0.0138(3) Uani 1 1 d . . . . .
H8 H 0.6197 0.0127 0.7565 0.017 Uiso 1 1 calc R U . . .
C9 C 0.66095(12) 0.11998(10) 0.82633(10) 0.0120(2) Uani 1 1 d . . . . .
C10 C 0.60635(12) 0.38155(10) 0.83827(10) 0.0120(2) Uani 1 1 d . . . . .
C11 C 0.54715(12) 0.39690(10) 0.77137(10) 0.0115(2) Uani 1 1 d . . . . .
C12 C 0.50168(13) 0.49445(10) 0.75900(10) 0.0141(3) Uani 1 1 d . . . . .
H12 H 0.4614 0.5080 0.7148 0.017 Uiso 1 1 calc R U . . .
C13 C 0.51521(14) 0.57248(10) 0.81168(11) 0.0182(3) Uani 1 1 d . . . . .
H13 H 0.4830 0.6386 0.8032 0.022 Uiso 1 1 calc R U . . .
C14 C 0.57481(14) 0.55510(11) 0.87611(11) 0.0187(3) Uani 1 1 d . . . . .
H14 H 0.5840 0.6092 0.9104 0.022 Uiso 1 1 calc R U . . .
C15 C 0.62096(13) 0.45896(11) 0.89050(10) 0.0154(3) Uani 1 1 d . . . . .
H15 H 0.6614 0.4462 0.9347 0.018 Uiso 1 1 calc R U . . .
C16 C 0.69487(15) -0.15878(11) 0.82072(13) 0.0227(3) Uani 1 1 d D U . . .
C17 C 0.7367(3) -0.18099(15) 0.70620(17) 0.0295(6) Uani 0.823(5) 1 d D U P A 1
H17A H 0.7291 -0.2487 0.6934 0.044 Uiso 0.823(5) 1 calc R U P A 1
H17B H 0.8228 -0.1738 0.6719 0.044 Uiso 0.823(5) 1 calc R U P A 1
H17C H 0.6842 -0.1343 0.6821 0.044 Uiso 0.823(5) 1 calc R U P A 1
C18 C 0.7740(4) -0.2396(4) 0.8534(4) 0.0259(9) Uani 0.823(5) 1 d D U P A 1
H18A H 0.7686 -0.3046 0.8308 0.039 Uiso 0.823(5) 1 calc R U P A 1
H18B H 0.7442 -0.2349 0.9256 0.039 Uiso 0.823(5) 1 calc R U P A 1
H18C H 0.8600 -0.2310 0.8247 0.039 Uiso 0.823(5) 1 calc R U P A 1
C19 C 0.5596(2) -0.16443(16) 0.8712(2) 0.0342(7) Uani 0.823(5) 1 d D U P A 1
H19A H 0.5478 -0.2299 0.8558 0.051 Uiso 0.823(5) 1 calc R U P A 1
H19B H 0.5108 -0.1135 0.8477 0.051 Uiso 0.823(5) 1 calc R U P A 1
H19C H 0.5329 -0.1535 0.9428 0.051 Uiso 0.823(5) 1 calc R U P A 1
N1' N 0.46313(10) 0.34192(8) 0.61646(8) 0.0103(2) Uani 1 1 d . . . . .
Cl1' Cl -0.02380(4) 0.99736(4) 0.64466(4) 0.04308(12) Uani 1 1 d . . . . .
Cl2' Cl 0.19518(4) 1.08526(4) 0.56020(4) 0.03492(10) Uani 1 1 d . . . . .
C2' C 0.54981(12) 0.35169(9) 0.53087(10) 0.0110(2) Uani 1 1 d . . . . .
O3' O 0.50743(9) 0.38877(7) 0.46255(7) 0.01287(19) Uani 1 1 d . . . . .
C4' C 0.37962(12) 0.40230(10) 0.51066(10) 0.0118(2) Uani 1 1 d . . . . .
C5' C 0.29110(13) 0.43502(11) 0.47377(10) 0.0154(3) Uani 1 1 d . . . . .
H5' H 0.3118 0.4526 0.4075 0.018 Uiso 1 1 calc R U . . .
C6' C 0.16913(13) 0.44069(10) 0.54005(10) 0.0151(3) Uani 1 1 d . . . . .
H6' H 0.1052 0.4628 0.5175 0.018 Uiso 1 1 calc R U . . .
C7' C 0.13623(12) 0.41532(10) 0.63851(10) 0.0120(2) Uani 1 1 d . . . . .
C8' C 0.22951(12) 0.38043(10) 0.67205(10) 0.0119(2) Uani 1 1 d . . . . .
H8' H 0.2100 0.3617 0.7379 0.014 Uiso 1 1 calc R U . . .
C9' C 0.35092(12) 0.37396(9) 0.60695(10) 0.0108(2) Uani 1 1 d . . . . .
C10' C 0.67731(12) 0.31971(10) 0.51546(10) 0.0116(2) Uani 1 1 d . . . . .
C11' C 0.69006(12) 0.27931(9) 0.60049(10) 0.0111(2) Uani 1 1 d . . . . .
C12' C 0.81006(13) 0.24371(10) 0.59299(11) 0.0149(3) Uani 1 1 d . . . . .
H12' H 0.8232 0.2161 0.6482 0.018 Uiso 1 1 calc R U . . .
C13' C 0.91109(13) 0.24827(11) 0.50512(11) 0.0186(3) Uani 1 1 d . . . . .
H13' H 0.9921 0.2237 0.5015 0.022 Uiso 1 1 calc R U . . .
C14' C 0.89551(13) 0.28809(11) 0.42276(11) 0.0187(3) Uani 1 1 d . . . . .
H14' H 0.9654 0.2905 0.3637 0.022 Uiso 1 1 calc R U . . .
C15' C 0.77742(13) 0.32433(11) 0.42720(10) 0.0155(3) Uani 1 1 d . . . . .
H15' H 0.7652 0.3515 0.3715 0.019 Uiso 1 1 calc R U . . .
C16' C 0.00176(13) 0.42450(11) 0.71080(10) 0.0140(3) Uani 1 1 d . . . . .
C17' C -0.02169(14) 0.49013(13) 0.80263(12) 0.0236(3) Uani 1 1 d . . . . .
H17D H -0.1081 0.4969 0.8484 0.035 Uiso 1 1 calc R U . . .
H17E H -0.0039 0.5556 0.7828 0.035 Uiso 1 1 calc R U . . .
H17F H 0.0320 0.4597 0.8352 0.035 Uiso 1 1 calc R U . . .
C18' C -0.08909(13) 0.47073(12) 0.66516(11) 0.0192(3) Uani 1 1 d . . . . .
H18D H -0.1738 0.4766 0.7142 0.029 Uiso 1 1 calc R U . . .
H18E H -0.0777 0.4286 0.6078 0.029 Uiso 1 1 calc R U . . .
H18F H -0.0738 0.5365 0.6443 0.029 Uiso 1 1 calc R U . . .
C19' C -0.02259(14) 0.32094(12) 0.74201(12) 0.0205(3) Uani 1 1 d . . . . .
H19D H -0.1083 0.3263 0.7890 0.031 Uiso 1 1 calc R U . . .
H19E H 0.0331 0.2916 0.7732 0.031 Uiso 1 1 calc R U . . .
H19F H -0.0082 0.2789 0.6837 0.031 Uiso 1 1 calc R U . . .
C1A C 0.40968(12) 0.10159(10) 0.71612(10) 0.0116(2) Uani 1 1 d . . . . .
O1A O 0.50468(9) 0.13169(7) 0.66578(7) 0.01207(18) Uani 1 1 d . . . . .
N2A N 0.31938(11) 0.16393(8) 0.79483(8) 0.0112(2) Uani 1 1 d . . . . .
N3A N 0.35236(11) 0.24977(8) 0.81741(8) 0.0107(2) Uani 1 1 d . . . . .
C4A C 0.25455(13) 0.29767(10) 0.89186(10) 0.0125(3) Uani 1 1 d . . . . .
C5A C 0.15646(13) 0.24462(11) 0.91811(10) 0.0153(3) Uani 1 1 d . . . . .
H5A H 0.0767 0.2639 0.9692 0.018 Uiso 1 1 calc R U . . .
C6A C 0.19762(13) 0.16114(11) 0.85673(10) 0.0143(3) Uani 1 1 d . . . . .
C7A C 0.39293(13) 0.00224(10) 0.69752(11) 0.0161(3) Uani 1 1 d . . . . .
H7A H 0.3242 -0.0229 0.7415 0.019 Uiso 1 1 calc R U . . .
C8A C 0.47598(14) -0.05246(11) 0.61764(11) 0.0183(3) Uani 1 1 d . . . . .
H8A H 0.5419 -0.0234 0.5751 0.022 Uiso 1 1 calc R U . . .
C9A C 0.47371(16) -0.15532(12) 0.58969(13) 0.0255(3) Uani 1 1 d . . . . .
H9AA H 0.4649 -0.1570 0.5264 0.038 Uiso 1 1 calc R U . . .
H9AB H 0.4039 -0.1778 0.6407 0.038 Uiso 1 1 calc R U . . .
H9AC H 0.5508 -0.1990 0.5836 0.038 Uiso 1 1 calc R U . . .
C10A C 0.25289(14) 0.39529(11) 0.93572(11) 0.0178(3) Uani 1 1 d . . . . .
H10A H 0.1879 0.4070 1.0024 0.027 Uiso 1 1 calc R U . . .
H10B H 0.2367 0.4478 0.8946 0.027 Uiso 1 1 calc R U . . .
H10C H 0.3330 0.3953 0.9390 0.027 Uiso 1 1 calc R U . . .
C11A C 0.12709(15) 0.08382(12) 0.85206(12) 0.0236(3) Uani 1 1 d . . . . .
H11A H 0.0402 0.1051 0.8963 0.035 Uiso 1 1 calc R U . . .
H11B H 0.1611 0.0215 0.8726 0.035 Uiso 1 1 calc R U . . .
H11C H 0.1336 0.0741 0.7842 0.035 Uiso 1 1 calc R U . . .
C1L C 0.13678(17) 0.97385(14) 0.57789(15) 0.0344(4) Uani 1 1 d . . . . .
H1LA H 0.1569 0.9401 0.5128 0.041 Uiso 1 1 calc R U . . .
H1LB H 0.1769 0.9292 0.6141 0.041 Uiso 1 1 calc R U . . .
C17B C 0.6489(18) -0.1726(8) 0.7523(12) 0.052(4) Uani 0.177(5) 1 d D U P A 2
H17G H 0.6460 -0.2427 0.7457 0.078 Uiso 0.177(5) 1 calc R U P A 2
H17H H 0.7020 -0.1521 0.6886 0.078 Uiso 0.177(5) 1 calc R U P A 2
H17I H 0.5655 -0.1330 0.7730 0.078 Uiso 0.177(5) 1 calc R U P A 2
C18B C 0.5813(12) -0.1717(8) 0.9365(10) 0.050(4) Uani 0.177(5) 1 d D U P A 2
H18G H 0.5494 -0.2318 0.9339 0.075 Uiso 0.177(5) 1 calc R U P A 2
H18H H 0.5138 -0.1140 0.9541 0.075 Uiso 0.177(5) 1 calc R U P A 2
H18I H 0.6171 -0.1763 0.9862 0.075 Uiso 0.177(5) 1 calc R U P A 2
C19B C 0.7992(13) -0.2264(15) 0.8342(15) 0.016(3) Uani 0.177(5) 1 d D U P A 2
H19G H 0.7896 -0.2952 0.8298 0.025 Uiso 0.177(5) 1 calc R U P A 2
H19H H 0.7988 -0.2107 0.8990 0.025 Uiso 0.177(5) 1 calc R U P A 2
H19I H 0.8776 -0.2177 0.7824 0.025 Uiso 0.177(5) 1 calc R U P A 2
P1 P 0.17777(4) 0.77003(3) 0.84699(3) 0.02332(9) Uani 1 1 d . . . . .
F1 F 0.17566(14) 0.70480(11) 0.93691(9) 0.0514(3) Uani 1 1 d . . . . .
F2 F 0.28290(11) 0.82114(11) 0.85716(9) 0.0480(3) Uani 1 1 d . . . . .
F3 F 0.17892(10) 0.83792(8) 0.75750(8) 0.0355(2) Uani 1 1 d . . . . .
F4 F 0.07300(10) 0.72069(9) 0.83612(9) 0.0393(3) Uani 1 1 d . . . . .
F5 F 0.28189(10) 0.68717(9) 0.77035(8) 0.0362(3) Uani 1 1 d . . . . .
F6 F 0.07412(11) 0.85482(9) 0.92299(9) 0.0439(3) Uani 1 1 d . . . . .

loop_
_atom_site_aniso_label
_atom_site_aniso_U_11
_atom_site_aniso_U_22
_atom_site_aniso_U_33
_atom_site_aniso_U_23
_atom_site_aniso_U_13
_atom_site_aniso_U_12
Rh1 0.00878(5) 0.00801(5) 0.00880(5) 0.00056(3) -0.00403(4) -0.00222(3)
N1 0.0116(5) 0.0106(5) 0.0117(5) 0.0017(4) -0.0055(4) -0.0032(4)
C2 0.0106(6) 0.0153(6) 0.0104(6) 0.0014(5) -0.0047(5) -0.0049(5)
O3 0.0178(5) 0.0156(5) 0.0151(5) 0.0031(4) -0.0105(4) -0.0065(4)
C4 0.0153(6) 0.0145(6) 0.0156(6) 0.0032(5) -0.0077(5) -0.0064(5)
C5 0.0205(7) 0.0235(8) 0.0210(7) 0.0073(6) -0.0148(6) -0.0070(6)
C6 0.0214(7) 0.0192(7) 0.0264(8) 0.0112(6) -0.0153(6) -0.0058(6)
C7 0.0148(7) 0.0139(7) 0.0227(7) 0.0063(5) -0.0090(6) -0.0045(5)
C8 0.0137(6) 0.0128(6) 0.0177(7) 0.0028(5) -0.0088(5) -0.0037(5)
C9 0.0111(6) 0.0132(6) 0.0131(6) 0.0040(5) -0.0060(5) -0.0032(5)
C10 0.0114(6) 0.0126(6) 0.0108(6) 0.0003(5) -0.0022(5) -0.0049(5)
C11 0.0108(6) 0.0121(6) 0.0100(6) -0.0007(5) -0.0014(5) -0.0042(5)
C12 0.0163(7) 0.0118(6) 0.0129(6) 0.0012(5) -0.0041(5) -0.0036(5)
C13 0.0221(7) 0.0106(6) 0.0187(7) 0.0006(5) -0.0040(6) -0.0045(5)
C14 0.0232(7) 0.0147(7) 0.0171(7) -0.0026(5) -0.0046(6) -0.0085(6)
C15 0.0156(7) 0.0181(7) 0.0126(6) -0.0007(5) -0.0039(5) -0.0076(5)
C16 0.0202(8) 0.0117(7) 0.0409(9) 0.0063(6) -0.0170(7) -0.0036(6)
C17 0.0478(16) 0.0148(9) 0.0318(12) -0.0019(8) -0.0241(11) -0.0013(9)
C18 0.0339(18) 0.0126(14) 0.038(2) 0.0082(13) -0.0218(18) -0.0042(13)
C19 0.0202(10) 0.0155(10) 0.0640(19) 0.0046(10) -0.0116(10) -0.0079(8)
N1' 0.0103(5) 0.0099(5) 0.0108(5) 0.0006(4) -0.0045(4) -0.0018(4)
Cl1' 0.0262(2) 0.0410(3) 0.0484(3) 0.0009(2) -0.0016(2) -0.00332(19)
Cl2' 0.0272(2) 0.0385(2) 0.0368(2) 0.00497(19) -0.01109(18) -0.00455(18)
C2' 0.0138(6) 0.0089(6) 0.0109(6) 0.0004(5) -0.0052(5) -0.0027(5)
O3' 0.0116(5) 0.0157(5) 0.0108(4) 0.0032(4) -0.0041(4) -0.0024(4)
C4' 0.0117(6) 0.0116(6) 0.0104(6) 0.0006(5) -0.0026(5) -0.0019(5)
C5' 0.0170(7) 0.0188(7) 0.0110(6) 0.0044(5) -0.0064(5) -0.0031(5)
C6' 0.0145(7) 0.0174(7) 0.0153(7) 0.0031(5) -0.0086(5) -0.0017(5)
C7' 0.0114(6) 0.0120(6) 0.0130(6) 0.0003(5) -0.0054(5) -0.0019(5)
C8' 0.0128(6) 0.0131(6) 0.0104(6) 0.0021(5) -0.0051(5) -0.0029(5)
C9' 0.0126(6) 0.0093(6) 0.0117(6) 0.0004(5) -0.0064(5) -0.0016(5)
C10' 0.0106(6) 0.0104(6) 0.0133(6) -0.0011(5) -0.0040(5) -0.0029(5)
C11' 0.0114(6) 0.0093(6) 0.0124(6) -0.0023(5) -0.0039(5) -0.0031(5)
C12' 0.0134(7) 0.0164(6) 0.0151(6) -0.0010(5) -0.0061(5) -0.0023(5)
C13' 0.0102(6) 0.0226(7) 0.0210(7) -0.0037(6) -0.0049(6) -0.0009(5)
C14' 0.0119(7) 0.0235(7) 0.0160(7) -0.0027(6) -0.0003(5) -0.0033(5)
C15' 0.0155(7) 0.0164(7) 0.0128(6) -0.0004(5) -0.0034(5) -0.0036(5)
C16' 0.0114(6) 0.0178(7) 0.0133(6) 0.0019(5) -0.0055(5) -0.0022(5)
C17' 0.0159(7) 0.0330(9) 0.0182(7) -0.0077(6) -0.0053(6) 0.0012(6)
C18' 0.0130(7) 0.0246(8) 0.0197(7) 0.0048(6) -0.0073(6) -0.0013(6)
C19' 0.0157(7) 0.0238(8) 0.0248(8) 0.0098(6) -0.0094(6) -0.0079(6)
C1A 0.0127(6) 0.0124(6) 0.0114(6) 0.0005(5) -0.0067(5) -0.0023(5)
O1A 0.0117(4) 0.0117(4) 0.0129(5) -0.0009(3) -0.0044(4) -0.0033(3)
N2A 0.0119(5) 0.0119(5) 0.0107(5) 0.0001(4) -0.0042(4) -0.0052(4)
N3A 0.0135(5) 0.0100(5) 0.0098(5) 0.0007(4) -0.0055(4) -0.0035(4)
C4A 0.0146(6) 0.0141(6) 0.0087(6) 0.0016(5) -0.0047(5) -0.0024(5)
C5A 0.0138(6) 0.0188(7) 0.0111(6) 0.0008(5) -0.0024(5) -0.0040(5)
C6A 0.0122(6) 0.0184(7) 0.0120(6) 0.0017(5) -0.0032(5) -0.0057(5)
C7A 0.0166(7) 0.0137(6) 0.0186(7) -0.0003(5) -0.0059(6) -0.0071(5)
C8A 0.0196(7) 0.0157(7) 0.0198(7) -0.0013(5) -0.0068(6) -0.0060(5)
C9A 0.0279(8) 0.0175(7) 0.0266(8) -0.0075(6) -0.0044(7) -0.0079(6)
C10A 0.0204(7) 0.0152(7) 0.0137(7) -0.0038(5) -0.0020(6) -0.0042(5)
C11A 0.0180(7) 0.0262(8) 0.0229(8) -0.0051(6) -0.0005(6) -0.0124(6)
C1L 0.0261(9) 0.0326(10) 0.0360(10) -0.0039(8) -0.0057(8) 0.0007(7)
C17B 0.083(10) 0.016(5) 0.086(8) 0.012(5) -0.063(8) -0.013(6)
C18B 0.037(6) 0.010(4) 0.072(7) 0.007(4) 0.007(5) 0.002(4)
C19B 0.023(5) 0.005(6) 0.016(6) 0.001(4) -0.003(5) 0.001(4)
P1 0.0220(2) 0.0293(2) 0.01845(19) -0.00296(16) -0.00447(16) -0.01245(17)
F1 0.0661(9) 0.0640(9) 0.0327(6) 0.0181(6) -0.0234(6) -0.0254(7)
F2 0.0386(7) 0.0758(9) 0.0362(6) -0.0090(6) -0.0107(5) -0.0356(6)
F3 0.0366(6) 0.0343(6) 0.0283(5) 0.0034(4) -0.0061(5) -0.0044(5)
F4 0.0304(6) 0.0387(6) 0.0549(7) -0.0044(5) -0.0185(5) -0.0171(5)
F5 0.0313(6) 0.0417(6) 0.0341(6) -0.0095(5) -0.0170(5) 0.0070(5)
F6 0.0389(7) 0.0414(7) 0.0321(6) -0.0152(5) 0.0099(5) -0.0149(5)

loop_
_atom_type_symbol
_atom_type_description
_atom_type_scat_dispersion_real
_atom_type_scat_dispersion_imag
_atom_type_scat_source
C C 0.0033 0.0016 'International Tables Vol C Tables 4.2.6.8 and 6.1.1.4'
H H 0.0000 0.0000 'International Tables Vol C Tables 4.2.6.8 and 6.1.1.4'
N N 0.0061 0.0033 'International Tables Vol C Tables 4.2.6.8 and 6.1.1.4'
O O 0.0106 0.0060 'International Tables Vol C Tables 4.2.6.8 and 6.1.1.4'
F F 0.0171 0.0103 'International Tables Vol C Tables 4.2.6.8 and 6.1.1.4'
P P 0.1023 0.0942 'International Tables Vol C Tables 4.2.6.8 and 6.1.1.4'
Rh Rh -1.1178 0.9187 'International Tables Vol C Tables 4.2.6.8 and 6.1.1.4'
Cl Cl 0.1484 0.1585 'International Tables Vol C Tables 4.2.6.8 and 6.1.1.4'

loop_
_geom_angle_atom_site_label_1
_geom_angle_atom_site_label_2
_geom_angle_atom_site_label_3
_geom_angle
C11 Rh1 C11' 87.17(5)
C11 Rh1 N1 80.91(5)
C11' Rh1 N1 92.88(5)
C11 Rh1 N1' 95.29(5)
C11' Rh1 N1' 80.62(5)
N1 Rh1 N1' 172.68(5)
C11 Rh1 N3A 102.14(5)
C11' Rh1 N3A 170.09(5)
N1 Rh1 N3A 91.97(4)
N1' Rh1 N3A 94.96(4)
C11 Rh1 O1A 173.81(5)
C11' Rh1 O1A 97.40(4)
N1 Rh1 O1A 94.63(4)
N1' Rh1 O1A 89.60(4)
N3A Rh1 O1A 73.59(4)
C2 N1 C9 106.01(11)
C2 N1 Rh1 113.55(9)
C9 N1 Rh1 140.40(9)
N1 C2 O3 114.61(12)
N1 C2 C10 118.99(12)
O3 C2 C10 126.40(12)
C2 O3 C4 104.21(10)
C5 C4 C9 122.97(13)
C5 C4 O3 128.64(13)
C9 C4 O3 108.39(11)
C4 C5 C6 115.70(13)
C4 C5 H5 122.2
C6 C5 H5 122.2
C5 C6 C7 123.05(13)
C5 C6 H6 118.5
C7 C6 H6 118.5
C8 C7 C6 119.14(13)
C8 C7 C16 118.35(13)
C6 C7 C16 122.40(13)
C9 C8 C7 118.11(13)
C9 C8 H8 120.9
C7 C8 H8 120.9
C8 C9 C4 121.00(12)
C8 C9 N1 132.20(12)
C4 C9 N1 106.78(12)
C15 C10 C11 122.96(13)
C15 C10 C2 124.90(13)
C11 C10 C2 112.06(12)
C12 C11 C10 117.27(12)
C12 C11 Rh1 128.14(10)
C10 C11 Rh1 114.45(10)
C11 C12 C13 120.10(13)
C11 C12 H12 120.0
C13 C12 H12 120.0
C14 C13 C12 121.30(13)
C14 C13 H13 119.3
C12 C13 H13 119.3
C15 C14 C13 120.21(13)
C15 C14 H14 119.9
C13 C14 H14 119.9
C14 C15 C10 118.16(13)
C14 C15 H15 120.9
C10 C15 H15 120.9
C17B C16 C19B 125.9(11)
C19 C16 C18 110.7(2)
C17B C16 C7 118.0(5)
C19B C16 C7 105.5(9)
C19 C16 C7 107.98(14)
C18 C16 C7 113.6(2)
C19 C16 C17 108.36(18)
C18 C16 C17 106.0(2)
C7 C16 C17 110.11(14)
C17B C16 C18B 107.2(9)
C19B C16 C18B 96.6(8)
C7 C16 C18B 97.5(4)
C16 C17 H17A 109.5
C16 C17 H17B 109.5
H17A C17 H17B 109.5
C16 C17 H17C 109.5
H17A C17 H17C 109.5
H17B C17 H17C 109.5
C16 C18 H18A 109.5
C16 C18 H18B 109.5
H18A C18 H18B 109.5
C16 C18 H18C 109.5
H18A C18 H18C 109.5
H18B C18 H18C 109.5
C16 C19 H19A 109.5
C16 C19 H19B 109.5
H19A C19 H19B 109.5
C16 C19 H19C 109.5
H19A C19 H19C 109.5
H19B C19 H19C 109.5
C2' N1' C9' 106.30(11)
C2' N1' Rh1 113.26(9)
C9' N1' Rh1 139.96(9)
N1' C2' O3' 114.29(12)
N1' C2' C10' 119.67(12)
O3' C2' C10' 125.98(12)
C2' O3' C4' 104.27(10)
C5' C4' O3' 128.66(12)
C5' C4' C9' 122.82(13)
O3' C4' C9' 108.49(11)
C4' C5' C6' 115.67(12)
C4' C5' H5' 122.2
C6' C5' H5' 122.2
C5' C6' C7' 123.23(13)
C5' C6' H6' 118.4
C7' C6' H6' 118.4
C8' C7' C6' 119.03(13)
C8' C7' C16' 118.54(12)
C6' C7' C16' 122.43(12)
C9' C8' C7' 118.35(12)
C9' C8' H8' 120.8
C7' C8' H8' 120.8
C8' C9' C4' 120.86(12)
C8' C9' N1' 132.49(12)
C4' C9' N1' 106.65(11)
C15' C10' C11' 123.25(12)
C15' C10' C2' 124.94(13)
C11' C10' C2' 111.78(12)
C12' C11' C10' 116.65(12)
C12' C11' Rh1 128.69(10)
C10' C11' Rh1 114.51(9)
C11' C12' C13' 120.63(13)
C11' C12' H12' 119.7
C13' C12' H12' 119.7
C14' C13' C12' 121.35(13)
C14' C13' H13' 119.3
C12' C13' H13' 119.3
C15' C14' C13' 119.80(13)
C15' C14' H14' 120.1
C13' C14' H14' 120.1
C14' C15' C10' 118.32(13)
C14' C15' H15' 120.8
C10' C15' H15' 120.8
C7' C16' C18' 112.17(11)
C7' C16' C17' 109.46(12)
C18' C16' C17' 108.19(12)
C7' C16' C19' 109.00(11)
C18' C16' C19' 108.76(12)
C17' C16' C19' 109.23(12)
C16' C17' H17D 109.5
C16' C17' H17E 109.5
H17D C17' H17E 109.5
C16' C17' H17F 109.5
H17D C17' H17F 109.5
H17E C17' H17F 109.5
C16' C18' H18D 109.5
C16' C18' H18E 109.5
H18D C18' H18E 109.5
C16' C18' H18F 109.5
H18D C18' H18F 109.5
H18E C18' H18F 109.5
C16' C19' H19D 109.5
C16' C19' H19E 109.5
H19D C19' H19E 109.5
C16' C19' H19F 109.5
H19D C19' H19F 109.5
H19E C19' H19F 109.5
O1A C1A N2A 118.18(12)
O1A C1A C7A 121.54(12)
N2A C1A C7A 120.23(12)
C1A O1A Rh1 118.03(9)
N3A N2A C6A 110.24(11)
N3A N2A C1A 116.02(11)
C6A N2A C1A 133.71(12)
C4A N3A N2A 106.01(11)
C4A N3A Rh1 139.64(9)
N2A N3A Rh1 113.70(8)
N3A C4A C5A 110.36(12)
N3A C4A C10A 122.05(12)
C5A C4A C10A 127.55(13)
C6A C5A C4A 107.44(12)
C6A C5A H5A 126.3
C4A C5A H5A 126.3
C5A C6A N2A 105.95(12)
C5A C6A C11A 127.80(13)
N2A C6A C11A 126.20(13)
C8A C7A C1A 118.72(13)
C8A C7A H7A 120.6
C1A C7A H7A 120.6
C7A C8A C9A 125.26(14)
C7A C8A H8A 117.4
C9A C8A H8A 117.4
C8A C9A H9AA 109.5
C8A C9A H9AB 109.5
H9AA C9A H9AB 109.5
C8A C9A H9AC 109.5
H9AA C9A H9AC 109.5
H9AB C9A H9AC 109.5
C4A C10A H10A 109.5
C4A C10A H10B 109.5
H10A C10A H10B 109.5
C4A C10A H10C 109.5
H10A C10A H10C 109.5
H10B C10A H10C 109.5
C6A C11A H11A 109.5
C6A C11A H11B 109.5
H11A C11A H11B 109.5
C6A C11A H11C 109.5
H11A C11A H11C 109.5
H11B C11A H11C 109.5
Cl1' C1L Cl2' 111.14(10)
Cl1' C1L H1LA 109.4
Cl2' C1L H1LA 109.4
Cl1' C1L H1LB 109.4
Cl2' C1L H1LB 109.4
H1LA C1L H1LB 108.0
C16 C17B H17G 109.5
C16 C17B H17H 109.5
H17G C17B H17H 109.5
C16 C17B H17I 109.5
H17G C17B H17I 109.5
H17H C17B H17I 109.5
C16 C18B H18G 109.5
C16 C18B H18H 109.5
H18G C18B H18H 109.5
C16 C18B H18I 109.5
H18G C18B H18I 109.5
H18H C18B H18I 109.5
C16 C19B H19G 109.5
C16 C19B H19H 109.5
H19G C19B H19H 109.5
C16 C19B H19I 109.5
H19G C19B H19I 109.5
H19H C19B H19I 109.5
F1 P1 F4 90.37(7)
F1 P1 F5 91.11(7)
F4 P1 F5 90.54(6)
F1 P1 F2 90.40(7)
F4 P1 F2 179.17(8)
F5 P1 F2 89.75(7)
F1 P1 F6 89.67(8)
F4 P1 F6 90.05(7)
F5 P1 F6 179.02(7)
F2 P1 F6 89.65(7)
F1 P1 F3 178.88(7)
F4 P1 F3 90.10(7)
F5 P1 F3 89.91(6)
F2 P1 F3 89.13(7)
F6 P1 F3 89.31(7)

loop_
_geom_bond_atom_site_label_1
_geom_bond_atom_site_label_2
_geom_bond_distance
Rh1 C11 1.9937(13)
Rh1 C11' 2.0075(13)
Rh1 N1 2.0319(11)
Rh1 N1' 2.0417(11)
Rh1 N3A 2.1645(11)
Rh1 O1A 2.1851(9)
N1 C2 1.3107(17)
N1 C9 1.3980(17)
C2 O3 1.3452(16)
C2 C10 1.4392(19)
O3 C4 1.3949(17)
C4 C5 1.3767(19)
C4 C9 1.3913(18)
C5 C6 1.394(2)
C5 H5 0.9500
C6 C7 1.412(2)
C6 H6 0.9500
C7 C8 1.3990(19)
C7 C16 1.533(2)
C8 C9 1.3852(19)
C8 H8 0.9500
C10 C15 1.3952(19)
C10 C11 1.4168(18)
C11 C12 1.3941(19)
C12 C13 1.400(2)
C12 H12 0.9500
C13 C14 1.390(2)
C13 H13 0.9500
C14 C15 1.388(2)
C14 H14 0.9500
C15 H15 0.9500
C16 C17B 1.353(10)
C16 C19B 1.497(14)
C16 C19 1.515(3)
C16 C18 1.528(4)
C16 C17 1.577(3)
C16 C18B 1.752(11)
C17 H17A 0.9800
C17 H17B 0.9800
C17 H17C 0.9800
C18 H18A 0.9800
C18 H18B 0.9800
C18 H18C 0.9800
C19 H19A 0.9800
C19 H19B 0.9800
C19 H19C 0.9800
N1' C2' 1.3097(17)
N1' C9' 1.3988(16)
Cl1' C1L 1.7570(19)
Cl2' C1L 1.775(2)
C2' O3' 1.3519(16)
C2' C10' 1.4394(18)
O3' C4' 1.3928(16)
C4' C5' 1.3776(19)
C4' C9' 1.3933(18)
C5' C6' 1.395(2)
C5' H5' 0.9500
C6' C7' 1.4060(19)
C6' H6' 0.9500
C7' C8' 1.3995(18)
C7' C16' 1.5305(19)
C8' C9' 1.3839(19)
C8' H8' 0.9500
C10' C15' 1.3953(19)
C10' C11' 1.4171(18)
C11' C12' 1.3951(19)
C12' C13' 1.397(2)
C12' H12' 0.9500
C13' C14' 1.391(2)
C13' H13' 0.9500
C14' C15' 1.390(2)
C14' H14' 0.9500
C15' H15' 0.9500
C16' C18' 1.5352(19)
C16' C17' 1.536(2)
C16' C19' 1.538(2)
C17' H17D 0.9800
C17' H17E 0.9800
C17' H17F 0.9800
C18' H18D 0.9800
C18' H18E 0.9800
C18' H18F 0.9800
C19' H19D 0.9800
C19' H19E 0.9800
C19' H19F 0.9800
C1A O1A 1.2358(17)
C1A N2A 1.3996(17)
C1A C7A 1.4616(19)
N2A N3A 1.3940(15)
N2A C6A 1.3958(17)
N3A C4A 1.3213(17)
C4A C5A 1.4207(19)
C4A C10A 1.4905(19)
C5A C6A 1.360(2)
C5A H5A 0.9500
C6A C11A 1.492(2)
C7A C8A 1.333(2)
C7A H7A 0.9500
C8A C9A 1.487(2)
C8A H8A 0.9500
C9A H9AA 0.9800
C9A H9AB 0.9800
C9A H9AC 0.9800
C10A H10A 0.9800
C10A H10B 0.9800
C10A H10C 0.9800
C11A H11A 0.9800
C11A H11B 0.9800
C11A H11C 0.9800
C1L H1LA 0.9900
C1L H1LB 0.9900
C17B H17G 0.9800
C17B H17H 0.9800
C17B H17I 0.9800
C18B H18G 0.9800
C18B H18H 0.9800
C18B H18I 0.9800
C19B H19G 0.9800
C19B H19H 0.9800
C19B H19I 0.9800
P1 F1 1.5884(13)
P1 F4 1.5917(11)
P1 F5 1.5959(11)
P1 F2 1.6053(11)
P1 F6 1.6056(12)
P1 F3 1.6065(12)

loop_
_geom_torsion_atom_site_label_1
_geom_torsion_atom_site_label_2
_geom_torsion_atom_site_label_3
_geom_torsion_atom_site_label_4
_geom_torsion
C9 N1 C2 O3 0.10(16)
Rh1 N1 C2 O3 -178.08(9)
C9 N1 C2 C10 -179.57(12)
Rh1 N1 C2 C10 2.25(16)
N1 C2 O3 C4 0.24(15)
C10 C2 O3 C4 179.88(13)
C2 O3 C4 C5 -179.82(15)
C2 O3 C4 C9 -0.49(15)
C9 C4 C5 C6 -1.2(2)
O3 C4 C5 C6 178.07(14)
C4 C5 C6 C7 -0.3(2)
C5 C6 C7 C8 1.7(2)
C5 C6 C7 C16 -174.62(15)
C6 C7 C8 C9 -1.6(2)
C16 C7 C8 C9 174.88(13)
C7 C8 C9 C4 0.2(2)
C7 C8 C9 N1 -178.08(14)
C5 C4 C9 C8 1.3(2)
O3 C4 C9 C8 -178.11(12)
C5 C4 C9 N1 179.94(14)
O3 C4 C9 N1 0.56(15)
C2 N1 C9 C8 178.06(15)
Rh1 N1 C9 C8 -4.6(3)
C2 N1 C9 C4 -0.41(15)
Rh1 N1 C9 C4 176.98(11)
N1 C2 C10 C15 175.00(13)
O3 C2 C10 C15 -4.6(2)
N1 C2 C10 C11 -1.86(18)
O3 C2 C10 C11 178.51(12)
C15 C10 C11 C12 -0.4(2)
C2 C10 C11 C12 176.55(12)
C15 C10 C11 Rh1 -176.41(11)
C2 C10 C11 Rh1 0.53(15)
C10 C11 C12 C13 -0.1(2)
Rh1 C11 C12 C13 175.31(11)
C11 C12 C13 C14 0.7(2)
C12 C13 C14 C15 -0.9(2)
C13 C14 C15 C10 0.4(2)
C11 C10 C15 C14 0.2(2)
C2 C10 C15 C14 -176.31(13)
C8 C7 C16 C17B 9.4(10)
C6 C7 C16 C17B -174.2(10)
C8 C7 C16 C19B 156.3(8)
C6 C7 C16 C19B -27.3(8)
C8 C7 C16 C19 -67.1(2)
C6 C7 C16 C19 109.3(2)
C8 C7 C16 C18 169.7(2)
C6 C7 C16 C18 -13.9(3)
C8 C7 C16 C17 51.0(2)
C6 C7 C16 C17 -132.57(17)
C8 C7 C16 C18B -104.7(6)
C6 C7 C16 C18B 71.7(6)
C9' N1' C2' O3' 0.57(15)
Rh1 N1' C2' O3' 174.21(8)
C9' N1' C2' C10' -176.82(11)
Rh1 N1' C2' C10' -3.19(15)
N1' C2' O3' C4' -0.96(15)
C10' C2' O3' C4' 176.24(12)
C2' O3' C4' C5' -177.37(14)
C2' O3' C4' C9' 0.95(14)
O3' C4' C5' C6' 179.72(13)
C9' C4' C5' C6' 1.6(2)
C4' C5' C6' C7' 0.1(2)
C5' C6' C7' C8' -1.5(2)
C5' C6' C7' C16' 178.44(13)
C6' C7' C8' C9' 1.1(2)
C16' C7' C8' C9' -178.84(12)
C7' C8' C9' C4' 0.6(2)
C7' C8' C9' N1' -179.19(13)
C5' C4' C9' C8' -2.0(2)
O3' C4' C9' C8' 179.53(12)
C5' C4' C9' N1' 177.78(13)
O3' C4' C9' N1' -0.65(14)
C2' N1' C9' C8' 179.86(14)
Rh1 N1' C9' C8' 9.0(2)
C2' N1' C9' C4' 0.07(14)
Rh1 N1' C9' C4' -170.82(11)
N1' C2' C10' C15' 178.57(13)
O3' C2' C10' C15' 1.5(2)
N1' C2' C10' C11' 0.49(18)
O3' C2' C10' C11' -176.57(12)
C15' C10' C11' C12' 0.4(2)
C2' C10' C11' C12' 178.53(12)
C15' C10' C11' Rh1 -175.59(11)
C2' C10' C11' Rh1 2.52(14)
C10' C11' C12' C13' -0.2(2)
Rh1 C11' C12' C13' 175.18(11)
C11' C12' C13' C14' 0.0(2)
C12' C13' C14' C15' 0.0(2)
C13' C14' C15' C10' 0.2(2)
C11' C10' C15' C14' -0.5(2)
C2' C10' C15' C14' -178.31(13)
C8' C7' C16' C18' 175.84(12)
C6' C7' C16' C18' -4.09(19)
C8' C7' C16' C17' 55.74(17)
C6' C7' C16' C17' -124.18(14)
C8' C7' C16' C19' -63.66(16)
C6' C7' C16' C19' 116.41(14)
N2A C1A O1A Rh1 5.81(15)
C7A C1A O1A Rh1 -171.64(10)
O1A C1A N2A N3A -8.28(17)
C7A C1A N2A N3A 169.21(11)
O1A C1A N2A C6A 169.49(13)
C7A C1A N2A C6A -13.0(2)
C6A N2A N3A C4A 0.87(14)
C1A N2A N3A C4A 179.15(11)
C6A N2A N3A Rh1 -171.78(8)
C1A N2A N3A Rh1 6.51(13)
N2A N3A C4A C5A -0.62(14)
Rh1 N3A C4A C5A 168.95(10)
N2A N3A C4A C10A -178.51(12)
Rh1 N3A C4A C10A -8.9(2)
N3A C4A C5A C6A 0.16(16)
C10A C4A C5A C6A 177.90(13)
C4A C5A C6A N2A 0.38(15)
C4A C5A C6A C11A -177.07(14)
N3A N2A C6A C5A -0.77(15)
C1A N2A C6A C5A -178.64(14)
N3A N2A C6A C11A 176.73(14)
C1A N2A C6A C11A -1.1(2)
O1A C1A C7A C8A -7.7(2)
N2A C1A C7A C8A 174.94(13)
C1A C7A C8A C9A 178.51(15)
